data_4333369
loop_
_publ_author_name
'Przychodze\'n, Pawe\/l'
'Pe\/lka, Robert'
'Lewi\'nski, Krzysztof'
'Supel, Justyna'
'Rams, Micha\/l'
'Tomala, Krzysztof'
'Sieklucka, Barbara'

_publ_section_title
;
 Tuning of Magnetic Properties of Polynuclear
 Lanthanide(III)&#x2212;Octacyanotungstate(V) Systems:&#x00A0;
 Determination of Ligand-Field Parameters and Exchange Interaction
;
_journal_issue 21
_journal_name_full 'Inorganic Chemistry'
_journal_page_first 8924
_journal_page_last 8938
_journal_paper_doi 10.1021/ic700795q
_journal_volume 46
_journal_year 2007
_chemical_formula_moiety '(C29 H29 N13 O4 Er W), 3(H2 O)'
_chemical_formula_sum 'C29 H35 Er N13 O7 W'
_chemical_formula_weight 1028.81
_chemical_name_systematic
; 
 ? 
;
_space_group_IT_number 4
_symmetry_cell_setting monoclinic
_symmetry_space_group_name_Hall 'P 2yb'
_symmetry_space_group_name_H-M 'P 1 21 1'
_atom_sites_solution_hydrogens geom
_atom_sites_solution_primary direct
_atom_sites_solution_secondary difmap
_audit_creation_method SHELXL-97
_cell_angle_alpha 90.00
_cell_angle_beta 94.8140(10)
_cell_angle_gamma 90.00
_cell_formula_units_Z 2
_cell_length_a 9.7160(2)
_cell_length_b 12.2480(2)
_cell_length_c 15.6270(2)
_cell_measurement_temperature 100(1)
_cell_volume 1853.08(5)
_computing_cell_refinement 'DENZO-SMN (Otwinowski & Minor, 1997)'
_computing_data_collection 'COLLECT (Nonius BV, 1997-2000)'
_computing_data_reduction 'DENZO-SMN (Otwinowski & Minor, 1997)'
_computing_structure_refinement 'SHELXL-97 (Sheldrick, 1997)'
_computing_structure_solution 'SIR92 (Altomare et al., 1994)'
_diffrn_ambient_temperature 100(1)
_diffrn_measured_fraction_theta_full 0.996
_diffrn_measured_fraction_theta_max 0.996
_diffrn_measurement_device_type 'Nonius KappaCCD'
_diffrn_measurement_method '\f and \w scans with the \k offsets'
_diffrn_radiation_monochromator graphite
_diffrn_radiation_source 'fine-focus sealed tube'
_diffrn_radiation_type MoK\a
_diffrn_radiation_wavelength 0.71070
_diffrn_reflns_av_R_equivalents 0.0000
_diffrn_reflns_av_sigmaI/netI 0.0464
_diffrn_reflns_limit_h_max 12
_diffrn_reflns_limit_h_min 0
_diffrn_reflns_limit_k_max 15
_diffrn_reflns_limit_k_min -15
_diffrn_reflns_limit_l_max 20
_diffrn_reflns_limit_l_min -20
_diffrn_reflns_number 8086
_diffrn_reflns_theta_full 27.47
_diffrn_reflns_theta_max 27.47
_diffrn_reflns_theta_min 2.57
_exptl_absorpt_coefficient_mu 5.411
_exptl_absorpt_correction_T_max 0.8995
_exptl_absorpt_correction_T_min 0.5629
_exptl_absorpt_correction_type 'multi-scan (DENZO-SMN; Otwinowski & Minor, 1997)'
_exptl_crystal_colour yellow
_exptl_crystal_density_diffrn 1.844
_exptl_crystal_density_method 'not measured'
_exptl_crystal_description prism
_exptl_crystal_F_000 996
_exptl_crystal_size_max 0.12
_exptl_crystal_size_mid 0.07
_exptl_crystal_size_min 0.02
_refine_diff_density_max 1.018
_refine_diff_density_min -1.035
_refine_diff_density_rms 0.112
_refine_ls_abs_structure_details 'Flack H D (1983), Acta Cryst. A39, 876-881'
_refine_ls_abs_structure_Flack -0.013(5)
_refine_ls_extinction_coef 0.00281(14)
_refine_ls_extinction_expression Fc^*^=kFc[1+0.001xFc^2^\l^3^/sin(2\q)]^-1/4^
_refine_ls_extinction_method SHELXL
_refine_ls_goodness_of_fit_ref 1.064
_refine_ls_hydrogen_treatment mixed
_refine_ls_matrix_type full
_refine_ls_number_parameters 501
_refine_ls_number_reflns 8086
_refine_ls_number_restraints 16
_refine_ls_restrained_S_all 1.063
_refine_ls_R_factor_all 0.0224
_refine_ls_R_factor_gt 0.0214
_refine_ls_shift/su_max 0.000
_refine_ls_shift/su_mean 0.000
_refine_ls_structure_factor_coef Fsqd
_refine_ls_weighting_details 'calc w=1/[\s^2^(Fo^2^)+(0.0000P)^2^+0.4734P] where P=(Fo^2^+2Fc^2^)/3'
_refine_ls_weighting_scheme calc
_refine_ls_wR_factor_gt 0.0478
_refine_ls_wR_factor_ref 0.0482
_reflns_number_gt 7895
_reflns_number_total 8086
_reflns_threshold_expression >2sigma(I)
_cod_data_source_file ic700795qsup1.cif
_cod_data_source_block pp30
_cod_depositor_comments
;
The following automatic conversions were performed:
'_atom_site_symetry_multiplicity' tag replaced with
'_atom_site_symmetry_multiplicity'.

Automatic conversion script
Id: cif_correct_tags 1440 2010-10-19 06:21:57Z saulius 
;
_cod_original_sg_symbol_H-M 'P 21'
_cod_database_code 4333369

loop_
_symmetry_equiv_pos_as_xyz
'x, y, z'
'-x, y+1/2, -z'

loop_
_atom_site_label
_atom_site_type_symbol
_atom_site_fract_x
_atom_site_fract_y
_atom_site_fract_z
_atom_site_U_iso_or_equiv
_atom_site_adp_type
_atom_site_occupancy
_atom_site_symmetry_multiplicity
_atom_site_calc_flag
_atom_site_refinement_flags
W W 0.763096(16) 0.750604(10) 0.242914(9) 0.00727(5) Uani 1 1 d .
C01 C 0.6478(5) 0.6000(3) 0.2306(3) 0.0100(8) Uani 1 1 d .
N01 N 0.5938(4) 0.5159(3) 0.2258(2) 0.0160(8) Uani 1 1 d .
C02 C 0.6405(5) 0.7358(3) 0.3524(2) 0.0140(8) Uani 1 1 d .
N02 N 0.5735(5) 0.7264(3) 0.4088(2) 0.0236(9) Uani 1 1 d .
C03 C 0.6677(5) 0.9104(3) 0.2538(3) 0.0128(9) Uani 1 1 d .
N03 N 0.6213(5) 0.9943(3) 0.2619(2) 0.0226(10) Uani 1 1 d .
C04 C 0.8853(5) 0.8402(3) 0.3412(2) 0.0134(9) Uani 1 1 d .
N04 N 0.9494(5) 0.8898(3) 0.3937(3) 0.0232(9) Uani 1 1 d .
C05 C 0.6308(5) 0.7754(3) 0.1259(3) 0.0102(8) Uani 1 1 d .
N05 N 0.5692(4) 0.7912(3) 0.0611(2) 0.0169(8) Uani 1 1 d .
C06 C 0.8912(4) 0.8551(3) 0.1724(2) 0.0122(8) Uani 1 1 d .
N06 N 0.9549(5) 0.9071(3) 0.1300(2) 0.0200(9) Uani 1 1 d .
C07 C 0.8602(4) 0.6508(3) 0.1494(2) 0.0110(8) Uani 1 1 d .
N07 N 0.9136(4) 0.5974(3) 0.1020(2) 0.0185(8) Uani 1 1 d .
C08 C 0.9027(5) 0.6384(3) 0.3130(3) 0.0138(9) Uani 1 1 d .
N08 N 0.9806(5) 0.5809(3) 0.3483(2) 0.0227(9) Uani 1 1 d .
Er Er 0.457551(18) 0.350959(12) 0.238405(10) 0.00773(5) Uani 1 1 d .
N11 N 0.2480(4) 0.2616(3) 0.2780(2) 0.0132(7) Uani 1 1 d .
C12 C 0.1770(6) 0.3016(3) 0.3414(3) 0.0210(10) Uani 1 1 d .
H12 H 0.2068 0.3666 0.3676 0.025 Uiso 1 1 calc R
C13 C 0.0622(5) 0.2509(4) 0.3695(3) 0.0259(10) Uani 1 1 d .
H13 H 0.0165 0.2809 0.4139 0.031 Uiso 1 1 calc R
C14 C 0.0162(5) 0.1547(4) 0.3305(3) 0.0238(10) Uani 1 1 d .
H14 H -0.0615 0.1192 0.3478 0.029 Uiso 1 1 calc R
C15 C 0.0879(5) 0.1127(3) 0.2657(3) 0.0173(9) Uani 1 1 d .
H15 H 0.0589 0.0481 0.2386 0.021 Uiso 1 1 calc R
C16 C 0.2031(5) 0.1667(3) 0.2408(3) 0.0140(9) Uani 1 1 d .
N21 N 0.4094(4) 0.1758(2) 0.1648(2) 0.0100(7) Uani 1 1 d .
C22 C 0.2867(5) 0.1261(3) 0.1712(2) 0.0115(8) Uani 1 1 d .
C23 C 0.2425(5) 0.0395(3) 0.1173(3) 0.0163(9) Uani 1 1 d .
H23 H 0.1580 0.0056 0.1228 0.020 Uiso 1 1 calc R
C24 C 0.3272(5) 0.0055(3) 0.0560(3) 0.0182(10) Uani 1 1 d .
H24 H 0.2991 -0.0508 0.0186 0.022 Uiso 1 1 calc R
C25 C 0.4532(5) 0.0548(3) 0.0499(3) 0.0152(9) Uani 1 1 d .
H25 H 0.5108 0.0328 0.0086 0.018 Uiso 1 1 calc R
C26 C 0.4926(5) 0.1388(3) 0.1073(2) 0.0126(8) Uani 1 1 d .
N31 N 0.6470(4) 0.2868(2) 0.1515(2) 0.0125(7) Uani 1 1 d .
C32 C 0.6301(5) 0.1905(3) 0.1087(3) 0.0127(9) Uani 1 1 d .
C33 C 0.7387(5) 0.1411(3) 0.0713(3) 0.0170(9) Uani 1 1 d .
H33 H 0.7248 0.0751 0.0424 0.020 Uiso 1 1 calc R
C34 C 0.8676(5) 0.1897(3) 0.0771(3) 0.0207(10) Uani 1 1 d .
H34 H 0.9412 0.1574 0.0523 0.025 Uiso 1 1 calc R
C35 C 0.8841(5) 0.2884(3) 0.1213(3) 0.0200(10) Uani 1 1 d .
H35 H 0.9692 0.3236 0.1265 0.024 Uiso 1 1 calc R
C36 C 0.7730(5) 0.3323(3) 0.1568(3) 0.0172(9) Uani 1 1 d .
H36 H 0.7854 0.3979 0.1864 0.021 Uiso 1 1 calc R
O41 O 0.3005(3) 0.4937(2) 0.23885(19) 0.0140(6) Uani 1 1 d .
C42 C 0.2921(5) 0.5830(3) 0.2771(3) 0.0138(9) Uani 1 1 d .
H42 H 0.3009 0.5819 0.3368 0.017 Uiso 1 1 calc R
N43 N 0.2719(4) 0.6775(3) 0.2394(2) 0.0147(8) Uani 1 1 d .
C44 C 0.2557(6) 0.7782(3) 0.2868(3) 0.0221(11) Uani 1 1 d .
H44A H 0.2876 0.7672 0.3460 0.033 Uiso 1 1 calc R
H44B H 0.1599 0.7986 0.2827 0.033 Uiso 1 1 calc R
H44C H 0.3087 0.8351 0.2631 0.033 Uiso 1 1 calc R
C45 C 0.2602(5) 0.6869(3) 0.1455(3) 0.0163(9) Uani 1 1 d .
H45A H 0.1671 0.7060 0.1258 0.025 Uiso 1 1 calc R
H45B H 0.2837 0.6183 0.1208 0.025 Uiso 1 1 calc R
H45C H 0.3221 0.7425 0.1286 0.025 Uiso 1 1 calc R
O51 O 0.4870(4) 0.4060(2) 0.37712(18) 0.0165(7) Uani 1 1 d .
C52 C 0.4985(5) 0.4382(3) 0.4539(3) 0.0157(9) Uani 1 1 d .
H52 H 0.4195 0.4395 0.4835 0.019 Uiso 1 1 calc R
N53 N 0.6152(4) 0.4701(3) 0.4946(2) 0.0168(8) Uani 1 1 d .
C54 C 0.7456(6) 0.4692(4) 0.4555(3) 0.0296(12) Uani 1 1 d .
H54A H 0.7318 0.4394 0.3987 0.044 Uiso 1 1 calc R
H54B H 0.8111 0.4252 0.4895 0.044 Uiso 1 1 calc R
H54C H 0.7800 0.5425 0.4526 0.044 Uiso 1 1 calc R
C55 C 0.6176(7) 0.5127(4) 0.5815(3) 0.0304(13) Uani 1 1 d .
H55A H 0.6356 0.5897 0.5809 0.046 Uiso 1 1 calc R
H55B H 0.6888 0.4767 0.6172 0.046 Uiso 1 1 calc R
H55C H 0.5298 0.4998 0.6036 0.046 Uiso 1 1 calc R
O61 O 0.5782(4) 0.2170(2) 0.31704(19) 0.0178(7) Uani 1 1 d D
H61A H 0.612(5) 0.215(3) 0.3667(15) 0.012(13) Uiso 1 1 d D
H61B H 0.607(7) 0.164(3) 0.292(3) 0.05(2) Uiso 1 1 d D
O62 O 0.3768(3) 0.3910(2) 0.09692(18) 0.0132(6) Uani 1 1 d D
H62A H 0.389(6) 0.355(4) 0.055(2) 0.044(18) Uiso 1 1 d D
H62B H 0.299(3) 0.419(3) 0.088(3) 0.017(13) Uiso 1 1 d D
O63 O 0.1808(4) 0.5257(2) 0.4830(2) 0.0186(7) Uani 1 1 d D
H63A H 0.156(6) 0.486(4) 0.520(3) 0.05(2) Uiso 1 1 d D
H63B H 0.120(4) 0.545(4) 0.448(2) 0.023(14) Uiso 1 1 d D
O64 O 0.1188(3) 0.4512(3) 0.04831(19) 0.0179(6) Uani 1 1 d D
H64A H 0.088(6) 0.429(4) 0.002(2) 0.05(2) Uiso 1 1 d D
H64B H 0.054(3) 0.490(3) 0.062(2) 0.005(11) Uiso 1 1 d D
O65 O 0.3448(4) 0.7072(2) 0.5169(2) 0.0189(7) Uani 1 1 d D
H65A H 0.414(3) 0.711(3) 0.493(3) 0.014(13) Uiso 1 1 d D
H65B H 0.307(6) 0.649(3) 0.505(4) 0.06(2) Uiso 1 1 d D

loop_
_atom_site_aniso_label
_atom_site_aniso_U_11
_atom_site_aniso_U_22
_atom_site_aniso_U_33
_atom_site_aniso_U_23
_atom_site_aniso_U_13
_atom_site_aniso_U_12
W 0.00828(9) 0.00564(7) 0.00799(8) 0.00003(6) 0.00133(5) -0.00075(6)
C01 0.008(2) 0.0111(18) 0.0106(19) -0.0037(15) -0.0024(16) -0.0021(15)
N01 0.012(2) 0.0156(17) 0.0206(19) -0.0024(14) 0.0046(16) 0.0021(14)
C02 0.017(2) 0.0116(19) 0.0137(18) -0.0036(15) 0.0060(16) 0.0006(16)
N02 0.030(3) 0.0198(19) 0.022(2) -0.0027(15) 0.0078(18) -0.0026(16)
C03 0.020(3) 0.0116(18) 0.0065(19) 0.0001(15) 0.0000(17) 0.0025(17)
N03 0.038(3) 0.0178(18) 0.0126(19) 0.0023(15) 0.0042(18) 0.0088(17)
C04 0.020(2) 0.0089(18) 0.0112(19) -0.0011(16) -0.0006(16) -0.0020(17)
N04 0.027(3) 0.0221(18) 0.020(2) -0.0068(16) -0.0016(18) -0.0006(17)
C05 0.011(2) 0.0061(17) 0.0137(19) 0.0003(14) 0.0013(16) -0.0012(14)
N05 0.021(2) 0.0138(16) 0.0167(19) 0.0005(14) 0.0034(16) -0.0032(14)
C06 0.009(2) 0.0122(16) 0.0148(19) 0.0027(17) -0.0016(15) -0.0017(17)
N06 0.018(2) 0.0246(19) 0.0170(19) 0.0010(16) -0.0001(17) -0.0078(17)
C07 0.010(2) 0.0090(16) 0.0141(19) -0.0024(16) 0.0037(16) -0.0012(16)
N07 0.016(2) 0.0160(16) 0.024(2) -0.0037(15) 0.0040(17) -0.0010(15)
C08 0.015(2) 0.0105(18) 0.015(2) 0.0009(16) -0.0015(17) 0.0002(16)
N08 0.024(3) 0.024(2) 0.019(2) 0.0061(16) -0.0011(17) 0.0056(17)
Er 0.00897(10) 0.00575(7) 0.00868(9) -0.00059(6) 0.00192(6) -0.00072(6)
N11 0.0146(19) 0.0100(15) 0.0156(16) -0.0030(15) 0.0057(13) -0.0007(14)
C12 0.027(3) 0.0150(19) 0.023(2) -0.0029(18) 0.010(2) -0.0020(19)
C13 0.023(3) 0.023(2) 0.034(2) -0.007(2) 0.019(2) -0.005(2)
C14 0.017(3) 0.022(2) 0.034(3) 0.006(2) 0.011(2) -0.004(2)
C15 0.015(3) 0.0165(19) 0.022(2) -0.0017(16) 0.0065(18) -0.0064(17)
C16 0.015(2) 0.012(2) 0.0155(19) -0.0007(16) 0.0009(17) 0.0002(16)
N21 0.0082(19) 0.0062(14) 0.0159(17) -0.0010(12) 0.0016(14) 0.0016(12)
C22 0.012(2) 0.0110(17) 0.0111(18) 0.0022(14) -0.0037(16) 0.0018(15)
C23 0.014(2) 0.0122(18) 0.022(2) -0.0053(17) -0.0004(18) -0.0057(16)
C24 0.024(3) 0.0129(18) 0.017(2) -0.0082(16) -0.0022(19) 0.0002(18)
C25 0.022(3) 0.0106(17) 0.0123(19) 0.0003(16) -0.0007(18) 0.0053(17)
C26 0.017(2) 0.0097(17) 0.0106(18) 0.0037(15) -0.0017(16) 0.0025(16)
N31 0.012(2) 0.0104(15) 0.0145(17) 0.0020(12) -0.0002(15) 0.0003(13)
C32 0.015(2) 0.0105(17) 0.013(2) 0.0037(15) 0.0010(17) 0.0035(16)
C33 0.018(3) 0.0185(19) 0.015(2) 0.0014(17) 0.0070(17) 0.0067(18)
C34 0.020(3) 0.023(2) 0.020(2) 0.0025(18) 0.008(2) 0.0072(18)
C35 0.018(3) 0.0142(19) 0.028(3) 0.0029(17) 0.002(2) -0.0007(17)
C36 0.018(3) 0.012(2) 0.021(2) -0.0006(16) 0.0015(18) 0.0007(16)
O41 0.0134(18) 0.0099(13) 0.0191(15) -0.0014(11) 0.0039(13) 0.0045(12)
C42 0.017(3) 0.0128(18) 0.0110(19) 0.0039(15) 0.0001(17) 0.0044(16)
N43 0.021(2) 0.0099(16) 0.0140(17) -0.0011(12) 0.0027(16) -0.0027(13)
C44 0.028(3) 0.016(2) 0.022(2) -0.0050(17) 0.005(2) 0.0048(18)
C45 0.018(3) 0.017(2) 0.014(2) -0.0029(16) 0.0037(18) 0.0037(17)
O51 0.023(2) 0.0149(13) 0.0114(14) -0.0037(11) -0.0020(13) -0.0004(13)
C52 0.018(3) 0.0116(18) 0.017(2) -0.0004(16) 0.0019(18) 0.0009(16)
N53 0.022(2) 0.0181(17) 0.0105(17) 0.0002(14) -0.0007(15) -0.0006(15)
C54 0.020(3) 0.040(3) 0.029(3) 0.006(2) 0.001(2) -0.005(2)
C55 0.044(4) 0.030(2) 0.016(2) -0.0067(19) -0.006(2) -0.002(2)
O61 0.031(2) 0.0090(13) 0.0121(15) -0.0015(11) -0.0026(14) 0.0060(12)
O62 0.0146(18) 0.0141(13) 0.0109(14) -0.0022(12) 0.0015(12) 0.0045(12)
O63 0.0173(19) 0.0207(15) 0.0176(16) 0.0049(13) -0.0005(14) -0.0027(13)
O64 0.0138(18) 0.0238(15) 0.0164(15) -0.0069(13) 0.0030(13) 0.0064(14)
O65 0.021(2) 0.0215(16) 0.0147(15) -0.0025(12) 0.0043(14) -0.0073(14)

loop_
_atom_type_symbol
_atom_type_description
_atom_type_scat_dispersion_real
_atom_type_scat_dispersion_imag
_atom_type_scat_source
C C 0.0033 0.0016 'International Tables Vol C Tables 4.2.6.8 and 6.1.1.4'
H H 0.0000 0.0000 'International Tables Vol C Tables 4.2.6.8 and 6.1.1.4'
N N 0.0061 0.0033 'International Tables Vol C Tables 4.2.6.8 and 6.1.1.4'
O O 0.0106 0.0060 'International Tables Vol C Tables 4.2.6.8 and 6.1.1.4'
Er Er -0.2586 4.9576 'International Tables Vol C Tables 4.2.6.8 and 6.1.1.4'
W W -0.8490 6.8722 'International Tables Vol C Tables 4.2.6.8 and 6.1.1.4'

loop_
_geom_angle_atom_site_label_1
_geom_angle_atom_site_label_2
_geom_angle_atom_site_label_3
_geom_angle
C06 W C01 141.33(15)
C06 W C04 75.81(15)
C01 W C04 138.40(15)
C06 W C08 105.78(16)
C01 W C08 78.53(16)
C04 W C08 71.27(15)
C06 W C05 79.18(15)
C01 W C05 77.14(14)
C04 W C05 141.33(13)
C08 W C05 144.95(14)
C06 W C02 146.27(15)
C01 W C02 71.59(15)
C04 W C02 77.72(16)
C08 W C02 84.84(16)
C05 W C02 110.54(16)
C06 W C03 76.92(17)
C01 W C03 123.63(16)
C04 W C03 72.55(16)
C08 W C03 141.65(15)
C05 W C03 73.38(14)
C02 W C03 75.46(15)
C06 W C07 71.87(14)
C01 W C07 73.24(16)
C04 W C07 121.23(17)
C08 W C07 72.22(15)
C05 W C07 76.84(15)
C02 W C07 141.05(14)
C03 W C07 140.10(15)
N01 C01 W 175.6(4)
C01 N01 Er 169.2(4)
N02 C02 W 178.2(4)
N03 C03 W 177.6(4)
N04 C04 W 178.8(4)
N05 C05 W 174.9(4)
N06 C06 W 175.2(4)
N07 C07 W 178.3(4)
N08 C08 W 177.3(4)
O51 Er O61 71.62(10)
O51 Er O41 78.65(11)
O61 Er O41 146.93(11)
O51 Er O62 148.11(10)
O61 Er O62 140.17(10)
O41 Er O62 71.10(10)
O51 Er N01 78.74(12)
O61 Er N01 112.21(13)
O41 Er N01 74.76(12)
O62 Er N01 83.73(12)
O51 Er N11 86.06(11)
O61 Er N11 86.73(12)
O41 Er N11 76.94(11)
O62 Er N11 96.52(11)
N01 Er N11 149.96(12)
O51 Er N21 135.26(10)
O61 Er N21 72.37(11)
O41 Er N21 123.98(11)
O62 Er N21 72.84(10)
N01 Er N21 140.33(12)
N11 Er N21 66.23(11)
O51 Er N31 124.96(12)
O61 Er N31 72.68(11)
O41 Er N31 138.72(10)
O62 Er N31 75.88(11)
N01 Er N31 77.69(11)
N11 Er N31 131.66(11)
N21 Er N31 65.94(11)
C12 N11 C16 117.5(4)
C12 N11 Er 121.0(3)
C16 N11 Er 121.5(3)
N11 C12 C13 123.2(4)
N11 C12 H12 118.4
C13 C12 H12 118.4
C12 C13 C14 118.9(4)
C12 C13 H13 120.6
C14 C13 H13 120.6
C15 C14 C13 118.5(4)
C15 C14 H14 120.7
C13 C14 H14 120.7
C14 C15 C16 120.0(4)
C14 C15 H15 120.0
C16 C15 H15 120.0
N11 C16 C15 121.9(4)
N11 C16 C22 115.0(4)
C15 C16 C22 123.1(4)
C26 N21 C22 119.0(3)
C26 N21 Er 120.5(3)
C22 N21 Er 119.5(3)
N21 C22 C23 121.7(4)
N21 C22 C16 116.2(3)
C23 C22 C16 122.1(4)
C24 C23 C22 118.4(4)
C24 C23 H23 120.8
C22 C23 H23 120.8
C25 C24 C23 120.1(4)
C25 C24 H24 119.9
C23 C24 H24 119.9
C24 C25 C26 118.5(4)
C24 C25 H25 120.8
C26 C25 H25 120.8
N21 C26 C25 122.1(4)
N21 C26 C32 116.3(3)
C25 C26 C32 121.6(4)
C36 N31 C32 117.5(4)
C36 N31 Er 123.0(3)
C32 N31 Er 118.4(3)
N31 C32 C33 121.4(4)
N31 C32 C26 116.8(4)
C33 C32 C26 121.8(4)
C34 C33 C32 120.1(4)
C34 C33 H33 120.0
C32 C33 H33 120.0
C33 C34 C35 118.1(4)
C33 C34 H34 120.9
C35 C34 H34 120.9
C36 C35 C34 118.7(5)
C36 C35 H35 120.6
C34 C35 H35 120.6
N31 C36 C35 124.1(4)
N31 C36 H36 118.0
C35 C36 H36 118.0
C42 O41 Er 136.8(3)
O41 C42 N43 124.9(4)
O41 C42 H42 117.6
N43 C42 H42 117.6
C42 N43 C44 122.7(3)
C42 N43 C45 121.1(3)
C44 N43 C45 116.2(3)
N43 C44 H44A 109.5
N43 C44 H44B 109.5
H44A C44 H44B 109.5
N43 C44 H44C 109.5
H44A C44 H44C 109.5
H44B C44 H44C 109.5
N43 C45 H45A 109.5
N43 C45 H45B 109.5
H45A C45 H45B 109.5
N43 C45 H45C 109.5
H45A C45 H45C 109.5
H45B C45 H45C 109.5
C52 O51 Er 177.7(3)
O51 C52 N53 124.0(4)
O51 C52 H52 118.0
N53 C52 H52 118.0
C52 N53 C54 122.9(4)
C52 N53 C55 120.3(4)
C54 N53 C55 116.7(4)
N53 C54 H54A 109.5
N53 C54 H54B 109.5
H54A C54 H54B 109.5
N53 C54 H54C 109.5
H54A C54 H54C 109.5
H54B C54 H54C 109.5
N53 C55 H55A 109.5
N53 C55 H55B 109.5
H55A C55 H55B 109.5
N53 C55 H55C 109.5
H55A C55 H55C 109.5
H55B C55 H55C 109.5
Er O61 H61A 132(3)
Er O61 H61B 119(4)
H61A O61 H61B 108(4)
Er O62 H62A 126(4)
Er O62 H62B 118(3)
H62A O62 H62B 107(4)
H63A O63 H63B 114(5)
H64A O64 H64B 101(4)
H65A O65 H65B 109(4)

loop_
_geom_bond_atom_site_label_1
_geom_bond_atom_site_label_2
_geom_bond_distance
W C06 2.152(4)
W C01 2.158(4)
W C04 2.160(4)
W C08 2.163(4)
W C05 2.166(4)
W C02 2.173(4)
W C03 2.179(4)
W C07 2.179(4)
C01 N01 1.156(5)
N01 Er 2.432(4)
C02 N02 1.145(6)
C03 N03 1.133(5)
C04 N04 1.159(5)
C05 N05 1.149(5)
C06 N06 1.139(6)
C07 N07 1.145(5)
C08 N08 1.141(6)
Er O51 2.265(3)
Er O61 2.310(3)
Er O41 2.321(3)
Er O62 2.335(3)
Er N11 2.436(3)
Er N21 2.461(3)
Er N31 2.504(4)
N11 C12 1.346(6)
N11 C16 1.356(5)
C12 C13 1.380(7)
C12 H12 0.9300
C13 C14 1.384(7)
C13 H13 0.9300
C14 C15 1.377(6)
C14 H14 0.9300
C15 C16 1.384(6)
C15 H15 0.9300
C16 C22 1.496(6)
N21 C26 1.337(5)
N21 C22 1.350(5)
C22 C23 1.399(5)
C23 C24 1.380(6)
C23 H23 0.9300
C24 C25 1.375(7)
C24 H24 0.9300
C25 C26 1.397(6)
C25 H25 0.9300
C26 C32 1.477(6)
N31 C36 1.342(6)
N31 C32 1.359(5)
C32 C33 1.387(6)
C33 C34 1.383(7)
C33 H33 0.9300
C34 C35 1.395(6)
C34 H34 0.9300
C35 C36 1.364(7)
C35 H35 0.9300
C36 H36 0.9300
O41 C42 1.252(5)
C42 N43 1.306(5)
C42 H42 0.9300
N43 C44 1.454(5)
N43 C45 1.466(5)
C44 H44A 0.9600
C44 H44B 0.9600
C44 H44C 0.9600
C45 H45A 0.9600
C45 H45B 0.9600
C45 H45C 0.9600
O51 C52 1.259(5)
C52 N53 1.312(6)
C52 H52 0.9300
N53 C54 1.451(7)
N53 C55 1.453(5)
C54 H54A 0.9600
C54 H54B 0.9600
C54 H54C 0.9600
C55 H55A 0.9600
C55 H55B 0.9600
C55 H55C 0.9600
O61 H61A 0.816(19)
O61 H61B 0.814(19)
O62 H62A 0.803(19)
O62 H62B 0.828(19)
O63 H63A 0.811(19)
O63 H63B 0.805(19)
O64 H64A 0.807(19)
O64 H64B 0.827(19)
O65 H65A 0.796(19)
O65 H65B 0.813(19)
